data_7014588
loop_
_publ_author_name
'Freudenmann, Dominic'
'Feldmann, Claus'

_publ_section_title
;
 [Bi3GaS5]2[Ga3Cl10]2[GaCl4]2&#x00B7;S8 containing heterocubane-type
 [Bi3GaS5]2+, star-shaped [Ga3Cl10]-, monomeric [GaCl4]- and crown-like
 S8.
;
_journal_issue 2
_journal_name_full 'Dalton transactions (Cambridge, England : 2003)'
_journal_page_first 452
_journal_page_last 456
_journal_paper_doi 10.1039/c0dt00985g
_journal_volume 40
_journal_year 2011
_chemical_formula_sum 'Bi6 Cl28 Ga10 S18'
_chemical_formula_weight 3520.76
_chemical_name_systematic
;
?
;
_space_group_IT_number 2
_symmetry_cell_setting triclinic
_symmetry_space_group_name_Hall '-P 1'
_symmetry_space_group_name_H-M 'P -1'
_atom_sites_solution_primary direct
_atom_sites_solution_secondary difmap
_audit_creation_method SHELXL-97
_cell_angle_alpha 89.54(3)
_cell_angle_beta 76.65(3)
_cell_angle_gamma 60.28(3)
_cell_formula_units_Z 1
_cell_length_a 10.404(2)
_cell_length_b 10.427(2)
_cell_length_c 18.634(4)
_cell_measurement_reflns_used 6723
_cell_measurement_temperature 200(2)
_cell_measurement_theta_max 53.4
_cell_measurement_theta_min 2.3
_cell_volume 1694.5(9)
_computing_cell_refinement 'CELL, SELECT (STOE)'
_computing_data_collection 'EXPOSE (STOE)'
_computing_data_reduction 'INTEGRATE (STOE)'
_computing_molecular_graphics 'DIAMOND, Crystal Impact'
_computing_publication_material 'SHELXL-97 (Sheldrick, 1997)'
_computing_structure_refinement 'SHELXL-97 (Sheldrick, 1997)'
_computing_structure_solution 'SHELXS-97 (Sheldrick, 1990)'
_diffrn_ambient_temperature 200(2)
_diffrn_measured_fraction_theta_full 'ACTA 50'
_diffrn_measured_fraction_theta_max 0.935
_diffrn_radiation_monochromator graphite
_diffrn_radiation_source 'fine-focus sealed tube'
_diffrn_radiation_type MoK\a
_diffrn_radiation_wavelength 0.71073
_diffrn_reflns_av_R_equivalents 0.0558
_diffrn_reflns_av_sigmaI/netI 0.0726
_diffrn_reflns_limit_h_max 13
_diffrn_reflns_limit_h_min -12
_diffrn_reflns_limit_k_max 13
_diffrn_reflns_limit_k_min -12
_diffrn_reflns_limit_l_max 23
_diffrn_reflns_limit_l_min -23
_diffrn_reflns_number 13221
_diffrn_reflns_theta_full 'ACTA 50'
_diffrn_reflns_theta_max 26.73
_diffrn_reflns_theta_min 2.26
_exptl_absorpt_coefficient_mu 21.088
_exptl_absorpt_correction_type none
_exptl_crystal_colour red
_exptl_crystal_density_diffrn 3.450
_exptl_crystal_density_method 'not measured'
_exptl_crystal_F_000 1572
_exptl_crystal_size_max 0.05
_exptl_crystal_size_mid 0.03
_exptl_crystal_size_min 0.03
_refine_diff_density_max 1.906
_refine_diff_density_min -2.647
_refine_diff_density_rms 0.295
_refine_ls_extinction_coef 0.00214(13)
_refine_ls_extinction_expression Fc^*^=kFc[1+0.001xFc^2^\l^3^/sin(2\q)]^-1/4^
_refine_ls_extinction_method SHELXL
_refine_ls_goodness_of_fit_ref 0.951
_refine_ls_matrix_type full
_refine_ls_number_parameters 317
_refine_ls_number_reflns 6723
_refine_ls_number_restraints 0
_refine_ls_restrained_S_all 0.951
_refine_ls_R_factor_all 0.0695
_refine_ls_R_factor_gt 0.0487
_refine_ls_shift/su_max 0.000
_refine_ls_shift/su_mean 0.000
_refine_ls_structure_factor_coef Fsqd
_refine_ls_weighting_details 'calc w=1/[\s^2^(Fo^2^)+(0.0663P)^2^+0.0000P] where P=(Fo^2^+2Fc^2^)/3'
_refine_ls_weighting_scheme calc
_refine_ls_wR_factor_gt 0.1136
_refine_ls_wR_factor_ref 0.1222
_reflns_number_gt 4909
_reflns_number_total 6723
_reflns_threshold_expression >2sigma(I)
_cod_data_source_file C0DT00985G.TXT
_cod_data_source_block '[Bi3GaS5]2[Ga3Cl10]2[GaCl4]2_S8'
_cod_original_cell_volume 1694.6(6)
_cod_database_code 7014588

loop_
_symmetry_equiv_pos_as_xyz
'x, y, z'
'-x, -y, -z'

loop_
_atom_site_label
_atom_site_type_symbol
_atom_site_fract_x
_atom_site_fract_y
_atom_site_fract_z
_atom_site_U_iso_or_equiv
_atom_site_adp_type
_atom_site_occupancy
_atom_site_symmetry_multiplicity
_atom_site_calc_flag
_atom_site_refinement_flags
_atom_site_disorder_assembly
_atom_site_disorder_group
Bi1 Bi 0.06396(6) 0.45479(6) 0.21940(3) 0.03468(15) Uani 1 1 d . . .
Bi2 Bi 0.09941(6) 0.06611(6) 0.22246(3) 0.03492(14) Uani 1 1 d . . .
Bi3 Bi -0.28757(6) 0.41428(6) 0.22097(3) 0.03447(15) Uani 1 1 d . . .
Ga1 Ga 0.23796(17) 0.67271(17) 0.31971(8) 0.0349(3) Uani 1 1 d . . .
Ga2 Ga 0.56311(17) 0.18892(16) 0.12184(8) 0.0337(3) Uani 1 1 d . . .
Ga3 Ga 0.56212(16) -0.15992(16) 0.13242(8) 0.0324(3) Uani 1 1 d . . .
Ga4 Ga 0.91113(17) -0.15989(16) 0.12689(8) 0.0336(3) Uani 1 1 d . . .
Ga5 Ga -0.11692(18) 0.35054(17) 0.36169(8) 0.0352(3) Uani 1 1 d . . .
S1 S 0.0031(4) 0.2892(4) 0.14191(18) 0.0339(7) Uani 1 1 d . . .
S2 S -0.2181(4) 0.5616(4) 0.3041(2) 0.0349(7) Uani 1 1 d . . .
Cl1 Cl 0.7052(4) -0.0592(4) 0.07824(18) 0.0351(7) Uani 1 1 d . . .
S3 S -0.1847(4) 0.2036(4) 0.3066(2) 0.0364(7) Uani 1 1 d . . .
S4 S 0.1422(4) 0.2403(4) 0.3044(2) 0.0365(7) Uani 1 1 d . . .
Cl2 Cl 0.4440(4) 0.5571(4) 0.3586(2) 0.0419(8) Uani 1 1 d . . .
Cl3 Cl 0.6792(4) 0.3011(4) 0.0694(2) 0.0440(8) Uani 1 1 d . . .
Cl4 Cl 0.0928(4) 0.5783(4) 0.3581(2) 0.0436(8) Uani 1 1 d . . .
Cl5 Cl 0.3740(4) -0.0883(4) 0.0822(2) 0.0432(8) Uani 1 1 d . . .
Cl6 Cl 0.3477(4) 0.2644(4) 0.0937(2) 0.0450(8) Uani 1 1 d . . .
Cl7 Cl 0.3030(5) 0.6458(5) 0.1999(2) 0.0482(8) Uani 1 1 d . . .
Cl8 Cl 0.7216(4) -0.3968(4) 0.1006(2) 0.0438(8) Uani 1 1 d . . .
Cl9 Cl 0.1130(4) 0.9072(4) 0.3635(2) 0.0427(8) Uani 1 1 d . . .
Cl10 Cl 0.4686(4) -0.1107(4) 0.25016(19) 0.0420(8) Uani 1 1 d . . .
Cl11 Cl 1.0637(4) -0.3849(4) 0.0736(2) 0.0449(8) Uani 1 1 d . . .
Cl12 Cl 1.0107(4) -0.0201(4) 0.0967(2) 0.0438(8) Uani 1 1 d . . .
Cl13 Cl 0.5141(5) 0.2365(4) 0.2400(2) 0.0457(8) Uani 1 1 d . . .
Cl14 Cl 0.8624(5) -0.1596(4) 0.2451(2) 0.0453(8) Uani 1 1 d . . .
S5 S -0.1778(6) 0.3810(6) 0.4775(2) 0.0626(12) Uani 1 1 d . . .
S6 S -0.4995(14) 0.7677(12) 0.5139(8) 0.066(3) Uani 0.50 1 d P . .
S7 S 0.2710(14) 0.0699(13) 0.4529(7) 0.067(3) Uani 0.50 1 d P . .
S8 S -0.2927(13) 0.7574(12) 0.5176(8) 0.065(3) Uani 0.50 1 d P . .
S9 S -0.2868(13) 0.0538(13) 0.4618(7) 0.069(3) Uani 0.50 1 d P . .
S10 S -0.4876(17) 0.1887(17) 0.4389(9) 0.084(4) Uani 0.50 1 d P . .
S11 S 0.3668(17) 0.8890(15) 0.4850(9) 0.084(3) Uani 0.50 1 d P . .
S12 S 0.3774(17) 0.1864(14) 0.4289(8) 0.081(3) Uani 0.50 1 d P . .
S13 S -0.2530(15) 0.8860(16) 0.5003(9) 0.086(4) Uani 0.50 1 d P . .

loop_
_atom_site_aniso_label
_atom_site_aniso_U_11
_atom_site_aniso_U_22
_atom_site_aniso_U_33
_atom_site_aniso_U_23
_atom_site_aniso_U_13
_atom_site_aniso_U_12
Bi1 0.0338(3) 0.0351(3) 0.0374(3) 0.0053(2) -0.0081(2) -0.0196(3)
Bi2 0.0326(3) 0.0305(3) 0.0372(3) 0.0024(2) -0.0075(2) -0.0134(3)
Bi3 0.0302(3) 0.0361(3) 0.0379(3) 0.0050(2) -0.0105(2) -0.0167(3)
Ga1 0.0319(8) 0.0349(8) 0.0378(8) 0.0038(6) -0.0087(6) -0.0169(7)
Ga2 0.0288(8) 0.0300(8) 0.0421(8) 0.0025(6) -0.0086(6) -0.0150(7)
Ga3 0.0271(7) 0.0286(7) 0.0401(8) 0.0044(6) -0.0083(6) -0.0133(7)
Ga4 0.0298(8) 0.0306(8) 0.0414(8) 0.0054(6) -0.0118(6) -0.0150(7)
Ga5 0.0345(8) 0.0361(8) 0.0318(7) 0.0030(6) -0.0067(6) -0.0164(8)
S1 0.0362(18) 0.0363(18) 0.0319(16) 0.0062(14) -0.0084(14) -0.0207(17)
S2 0.0309(17) 0.0305(17) 0.0411(18) 0.0030(14) -0.0085(14) -0.0144(16)
Cl1 0.0304(16) 0.0330(17) 0.0416(17) 0.0047(14) -0.0114(14) -0.0151(15)
S3 0.0359(18) 0.0367(18) 0.0416(18) 0.0083(15) -0.0097(15) -0.0224(17)
S4 0.0309(17) 0.0392(19) 0.0414(18) 0.0061(15) -0.0119(15) -0.0182(17)
Cl2 0.0302(17) 0.048(2) 0.0405(18) 0.0025(16) -0.0081(14) -0.0148(18)
Cl3 0.046(2) 0.041(2) 0.048(2) 0.0021(16) -0.0045(16) -0.0274(19)
Cl4 0.049(2) 0.053(2) 0.0420(18) 0.0074(16) -0.0139(16) -0.035(2)
Cl5 0.0319(18) 0.057(2) 0.0403(18) 0.0076(17) -0.0109(15) -0.0220(19)
Cl6 0.0293(18) 0.043(2) 0.054(2) -0.0001(17) -0.0127(16) -0.0109(18)
Cl7 0.052(2) 0.054(2) 0.0354(18) 0.0083(16) -0.0087(16) -0.025(2)
Cl8 0.042(2) 0.0292(18) 0.049(2) 0.0019(15) -0.0027(16) -0.0144(18)
Cl9 0.045(2) 0.0353(18) 0.0419(19) 0.0042(15) -0.0089(16) -0.0169(18)
Cl10 0.0401(19) 0.045(2) 0.0382(18) 0.0024(15) -0.0070(15) -0.0206(18)
Cl11 0.046(2) 0.0340(18) 0.048(2) 0.0034(16) -0.0114(17) -0.0152(18)
Cl12 0.049(2) 0.049(2) 0.050(2) 0.0135(17) -0.0185(17) -0.035(2)
Cl13 0.052(2) 0.049(2) 0.0432(19) 0.0041(16) -0.0124(17) -0.030(2)
Cl14 0.049(2) 0.046(2) 0.0406(18) 0.0090(16) -0.0151(17) -0.023(2)
S5 0.072(3) 0.072(3) 0.032(2) 0.004(2) -0.006(2) -0.031(3)
S6 0.066(7) 0.050(6) 0.087(8) 0.020(6) -0.036(7) -0.027(6)
S7 0.076(8) 0.059(6) 0.078(7) 0.022(6) -0.039(7) -0.034(6)
S8 0.061(7) 0.045(6) 0.093(8) 0.018(6) -0.026(6) -0.027(6)
S9 0.060(6) 0.065(7) 0.076(7) 0.034(6) -0.012(6) -0.030(6)
S10 0.095(10) 0.096(10) 0.097(10) 0.048(8) -0.040(8) -0.069(9)
S11 0.085(9) 0.076(8) 0.111(11) 0.012(8) -0.041(8) -0.050(8)
S12 0.083(9) 0.068(8) 0.089(9) 0.022(7) -0.051(8) -0.024(8)
S13 0.057(7) 0.087(10) 0.099(10) -0.002(8) -0.017(7) -0.027(7)

loop_
_atom_type_symbol
_atom_type_description
_atom_type_scat_dispersion_real
_atom_type_scat_dispersion_imag
_atom_type_scat_source
S S 0.1246 0.1234 'International Tables Vol C Tables 4.2.6.8 and 6.1.1.4'
Cl Cl 0.1484 0.1585 'International Tables Vol C Tables 4.2.6.8 and 6.1.1.4'
Ga Ga 0.2307 1.6083 'International Tables Vol C Tables 4.2.6.8 and 6.1.1.4'
Bi Bi -4.1077 10.2566 'International Tables Vol C Tables 4.2.6.8 and 6.1.1.4'

loop_
_geom_angle_atom_site_label_1
_geom_angle_atom_site_label_2
_geom_angle_atom_site_label_3
_geom_angle
_geom_angle_site_symmetry_1
_geom_angle_site_symmetry_3
_geom_angle_publ_flag
S4 Bi1 S2 85.61(11) . . ?
S4 Bi1 S1 85.35(10) . . ?
S2 Bi1 S1 85.63(11) . . ?
S4 Bi1 Cl6 92.05(11) . . ?
S2 Bi1 Cl6 157.89(10) . . ?
S1 Bi1 Cl6 72.27(10) . . ?
S4 Bi1 Cl4 73.91(10) . . ?
S2 Bi1 Cl4 80.53(10) . . ?
S1 Bi1 Cl4 155.78(9) . . ?
Cl6 Bi1 Cl4 119.94(10) . . ?
S3 Bi2 S4 85.91(11) . . ?
S3 Bi2 S1 85.92(11) . . ?
S4 Bi2 S1 85.11(10) . . ?
S3 Bi2 Cl12 92.51(11) . 1_455 ?
S4 Bi2 Cl12 156.28(10) . 1_455 ?
S1 Bi2 Cl12 71.17(10) . 1_455 ?
S3 Bi2 Cl9 74.88(11) . 1_545 ?
S4 Bi2 Cl9 81.77(10) . 1_545 ?
S1 Bi2 Cl9 157.39(11) . 1_545 ?
Cl12 Bi2 Cl9 120.67(9) 1_455 1_545 ?
S3 Bi3 S2 85.53(10) . . ?
S3 Bi3 S1 85.70(11) . . ?
S2 Bi3 S1 85.60(11) . . ?
S3 Bi3 Cl8 158.52(11) . 1_465 ?
S2 Bi3 Cl8 89.58(10) . 1_465 ?
S1 Bi3 Cl8 73.06(10) . 1_465 ?
S3 Bi3 Cl2 81.05(11) . 1_455 ?
S2 Bi3 Cl2 74.57(10) . 1_455 ?
S1 Bi3 Cl2 156.86(9) . 1_455 ?
Cl8 Bi3 Cl2 117.74(10) 1_465 1_455 ?
Cl7 Ga1 Cl2 108.75(16) . . ?
Cl7 Ga1 Cl9 110.44(16) . . ?
Cl2 Ga1 Cl9 109.47(15) . . ?
Cl7 Ga1 Cl4 109.39(15) . . ?
Cl2 Ga1 Cl4 109.65(15) . . ?
Cl9 Ga1 Cl4 109.12(16) . . ?
Cl13 Ga2 Cl3 108.19(15) . . ?
Cl13 Ga2 Cl6 107.99(17) . . ?
Cl3 Ga2 Cl6 112.09(16) . . ?
Cl13 Ga2 Cl1 114.21(15) . . ?
Cl3 Ga2 Cl1 110.07(15) . . ?
Cl6 Ga2 Cl1 104.31(14) . . ?
Cl10 Ga3 Cl5 107.64(15) . . ?
Cl10 Ga3 Cl8 110.71(16) . . ?
Cl5 Ga3 Cl8 110.04(16) . . ?
Cl10 Ga3 Cl1 117.69(14) . . ?
Cl5 Ga3 Cl1 108.18(13) . . ?
Cl8 Ga3 Cl1 102.41(14) . . ?
Cl14 Ga4 Cl11 109.33(16) . . ?
Cl14 Ga4 Cl12 108.83(15) . . ?
Cl11 Ga4 Cl12 111.59(16) . . ?
Cl14 Ga4 Cl1 116.07(15) . . ?
Cl11 Ga4 Cl1 107.59(14) . . ?
Cl12 Ga4 Cl1 103.35(13) . . ?
S5 Ga5 S2 116.53(19) . . ?
S5 Ga5 S3 116.09(18) . . ?
S2 Ga5 S3 101.72(13) . . ?
S5 Ga5 S4 116.00(18) . . ?
S2 Ga5 S4 101.93(14) . . ?
S3 Ga5 S4 102.27(14) . . ?
Bi2 S1 Bi1 94.42(10) . . ?
Bi2 S1 Bi3 93.56(10) . . ?
Bi1 S1 Bi3 93.85(12) . . ?
Ga5 S2 Bi3 86.19(11) . . ?
Ga5 S2 Bi1 85.99(12) . . ?
Bi3 S2 Bi1 94.58(12) . . ?
Ga4 Cl1 Ga3 105.01(13) . . ?
Ga4 Cl1 Ga2 107.07(13) . . ?
Ga3 Cl1 Ga2 106.14(15) . . ?
Ga5 S3 Bi3 86.09(11) . . ?
Ga5 S3 Bi2 85.88(11) . . ?
Bi3 S3 Bi2 94.47(11) . . ?
Ga5 S4 Bi1 86.10(12) . . ?
Ga5 S4 Bi2 85.60(11) . . ?
Bi1 S4 Bi2 94.90(11) . . ?
Ga1 Cl2 Bi3 106.59(14) . 1_655 ?
Ga1 Cl4 Bi1 106.25(14) . . ?
Ga2 Cl6 Bi1 114.65(15) . . ?
Ga3 Cl8 Bi3 114.72(15) . 1_645 ?
Ga1 Cl9 Bi2 103.53(14) . 1_565 ?
Ga4 Cl12 Bi2 112.93(14) . 1_655 ?
S10 S6 S11 104.6(15) 2_466 1_455 ?
S10 S6 S9 75.8(13) 2_466 2_466 ?
S11 S6 S9 32.1(7) 1_455 2_466 ?
S10 S6 S12 40.5(11) 2_466 2_566 ?
S11 S6 S12 123.5(8) 1_455 2_566 ?
S9 S6 S12 106.9(8) 2_466 2_566 ?
S10 S6 S8 71.0(12) 2_466 . ?
S11 S6 S8 128.1(8) 1_455 . ?
S9 S6 S8 128.6(7) 2_466 . ?
S12 S6 S8 30.5(5) 2_566 . ?
S13 S7 S11 88.8(13) 2_566 1_545 ?
S13 S7 S12 79.1(12) 2_566 . ?
S11 S7 S12 120.2(7) 1_545 . ?
S13 S7 S8 50.5(12) 2_566 2_566 ?
S11 S7 S8 123.1(7) 1_545 2_566 ?
S12 S7 S8 31.7(5) . 2_566 ?
S13 S7 S9 61.9(12) 2_566 2_556 ?
S11 S7 S9 32.1(6) 1_545 2_556 ?
S12 S7 S9 124.6(7) . 2_556 ?
S8 S7 S9 108.4(8) 2_566 2_556 ?
S12 S8 S13 96.4(12) 2_566 . ?
S12 S8 S10 45.3(9) 2_566 2_466 ?
S13 S8 S10 119.8(9) . 2_466 ?
S12 S8 S7 73.2(10) 2_566 2_566 ?
S13 S8 S7 26.4(6) . 2_566 ?
S10 S8 S7 108.1(9) 2_466 2_566 ?
S12 S8 S6 71.5(9) 2_566 . ?
S13 S8 S6 125.8(8) . . ?
S10 S8 S6 26.2(5) 2_466 . ?
S7 S8 S6 126.1(8) 2_566 . ?
S11 S9 S13 86.0(10) 2_566 1_545 ?
S11 S9 S10 74.7(11) 2_566 . ?
S13 S9 S10 120.4(7) 1_545 . ?
S11 S9 S6 49.8(10) 2_566 2_466 ?
S13 S9 S6 119.8(8) 1_545 2_466 ?
S10 S9 S6 27.2(5) . 2_466 ?
S11 S9 S7 63.4(10) 2_566 2_556 ?
S13 S9 S7 27.1(5) 1_545 2_556 ?
S10 S9 S7 121.9(7) . 2_556 ?
S6 S9 S7 107.9(8) 2_466 2_556 ?
S6 S10 S12 114.8(17) 2_466 1_455 ?
S6 S10 S9 77.1(12) 2_466 . ?
S12 S10 S9 139.9(10) 1_455 . ?
S6 S10 S11 48.4(11) 2_466 2_566 ?
S12 S10 S11 131.9(9) 1_455 2_566 ?
S9 S10 S11 31.2(5) . 2_566 ?
S6 S10 S8 82.7(14) 2_466 2_466 ?
S12 S10 S8 32.1(7) 1_455 2_466 ?
S9 S10 S8 135.5(7) . 2_466 ?
S11 S10 S8 110.5(9) 2_566 2_466 ?
S9 S11 S6 98.1(13) 2_566 1_655 ?
S9 S11 S7 84.5(11) 2_566 1_565 ?
S6 S11 S7 151.0(9) 1_655 1_565 ?
S9 S11 S10 74.0(11) 2_566 2_566 ?
S6 S11 S10 27.0(6) 1_655 2_566 ?
S7 S11 S10 133.8(8) 1_565 2_566 ?
S9 S11 S13 61.8(10) 2_566 2_576 ?
S6 S11 S13 133.4(9) 1_655 2_576 ?
S7 S11 S13 27.2(5) 1_565 2_576 ?
S10 S11 S13 109.4(9) 2_566 2_576 ?
S8 S12 S10 102.7(12) 2_566 1_655 ?
S8 S12 S7 75.1(10) 2_566 . ?
S10 S12 S7 140.4(9) 1_655 . ?
S8 S12 S13 51.2(9) 2_566 2_566 ?
S10 S12 S13 126.0(10) 1_655 2_566 ?
S7 S12 S13 26.4(5) . 2_566 ?
S8 S12 S6 78.0(9) 2_566 2_566 ?
S10 S12 S6 24.7(8) 1_655 2_566 ?
S7 S12 S6 130.9(8) . 2_566 ?
S13 S12 S6 108.3(8) 2_566 2_566 ?
S7 S13 S8 103.1(15) 2_566 . ?
S7 S13 S9 91.0(14) 2_566 1_565 ?
S8 S13 S9 151.3(10) . 1_565 ?
S7 S13 S11 64.0(12) 2_566 2_576 ?
S8 S13 S11 137.3(10) . 2_576 ?
S9 S13 S11 32.2(6) 1_565 2_576 ?
S7 S13 S12 74.5(13) 2_566 2_566 ?
S8 S13 S12 32.4(6) . 2_566 ?
S9 S13 S12 137.3(9) 1_565 2_566 ?
S11 S13 S12 109.3(9) 2_576 2_566 ?

loop_
_geom_bond_atom_site_label_1
_geom_bond_atom_site_label_2
_geom_bond_distance
_geom_bond_site_symmetry_2
_geom_bond_publ_flag
Bi1 S4 2.629(3) . ?
Bi1 S2 2.644(4) . ?
Bi1 S1 2.648(3) . ?
Bi1 Cl6 3.035(4) . ?
Bi1 Cl4 3.037(3) . ?
Bi2 S3 2.636(4) . ?
Bi2 S4 2.644(3) . ?
Bi2 S1 2.645(3) . ?
Bi2 Cl12 3.001(3) 1_455 ?
Bi2 Cl9 3.090(4) 1_545 ?
Bi3 S3 2.631(3) . ?
Bi3 S2 2.634(3) . ?
Bi3 S1 2.660(4) . ?
Bi3 Cl8 2.989(4) 1_465 ?
Bi3 Cl2 3.038(4) 1_455 ?
Ga1 Cl7 2.155(4) . ?
Ga1 Cl2 2.172(4) . ?
Ga1 Cl9 2.174(4) . ?
Ga1 Cl4 2.174(3) . ?
Ga2 Cl13 2.146(4) . ?
Ga2 Cl3 2.149(3) . ?
Ga2 Cl6 2.168(4) . ?
Ga2 Cl1 2.286(4) . ?
Ga3 Cl10 2.135(4) . ?
Ga3 Cl5 2.156(4) . ?
Ga3 Cl8 2.171(4) . ?
Ga3 Cl1 2.275(3) . ?
Ga4 Cl14 2.143(4) . ?
Ga4 Cl11 2.151(4) . ?
Ga4 Cl12 2.175(3) . ?
Ga4 Cl1 2.273(3) . ?
Ga5 S5 2.084(4) . ?
Ga5 S2 2.300(4) . ?
Ga5 S3 2.309(3) . ?
Ga5 S4 2.312(4) . ?
Cl2 Bi3 3.038(4) 1_655 ?
Cl8 Bi3 2.989(4) 1_645 ?
Cl9 Bi2 3.090(4) 1_565 ?
Cl12 Bi2 3.001(3) 1_655 ?
S6 S10 0.943(16) 2_466 ?
S6 S11 1.554(16) 1_455 ?
S6 S9 2.014(17) 2_466 ?
S6 S12 2.052(16) 2_566 ?
S6 S8 2.117(15) . ?
S7 S13 0.923(16) 2_566 ?
S7 S11 1.817(16) 1_545 ?
S7 S12 2.000(17) . ?
S7 S8 2.019(15) 2_566 ?
S7 S9 2.024(15) 2_556 ?
S8 S12 1.098(17) 2_566 ?
S8 S13 1.599(17) . ?
S8 S10 2.018(18) 2_466 ?
S8 S7 2.019(15) 2_566 ?
S9 S11 1.081(17) 2_566 ?
S9 S13 1.785(17) 1_545 ?
S9 S10 2.004(17) . ?
S9 S6 2.014(17) 2_466 ?
S9 S7 2.024(15) 2_556 ?
S10 S6 0.943(16) 2_466 ?
S10 S12 1.470(17) 1_455 ?
S10 S11 2.010(18) 2_566 ?
S10 S8 2.018(18) 2_466 ?
S11 S9 1.081(17) 2_566 ?
S11 S6 1.554(16) 1_655 ?
S11 S7 1.817(16) 1_565 ?
S11 S10 2.010(18) 2_566 ?
S11 S13 2.02(2) 2_576 ?
S12 S8 1.098(17) 2_566 ?
S12 S10 1.470(17) 1_655 ?
S12 S13 2.04(2) 2_566 ?
S12 S6 2.052(16) 2_566 ?
S13 S7 0.923(16) 2_566 ?
S13 S9 1.785(17) 1_565 ?
S13 S11 2.02(2) 2_576 ?
S13 S12 2.04(2) 2_566 ?
